data_4514311
loop_
_publ_author_name
'Qin, Liang'
'Sun, Zi-Yan'
'Cheng, Kai'
'Liu, Shu-Wen'
'Pang, Jian-Xin'
'Xia, Li-Ming'
'Chen, Wen-Hua'
'Cheng, Zhen'
'Chen, Jin-Xiang'

_publ_section_title
;
 Zwitterionic Manganese and Gadolinium Metal-Organic Frameworks as
 Efficient Contrast Agents for in Vivo Magnetic Resonance Imaging.
;
_journal_issue 47
_journal_name_full 'ACS applied materials &amp; interfaces'
_journal_page_first 41378
_journal_page_last 41386
_journal_paper_doi 10.1021/acsami.7b09608
_journal_volume 9
_journal_year 2017
_chemical_formula_moiety 'C18 H14 Mn2 N2 O14, H2 O'
_chemical_formula_sum 'C18 H16 Mn2 N2 O15'
_chemical_formula_weight 610.21
_space_group_IT_number 14
_symmetry_cell_setting monoclinic
_symmetry_space_group_name_Hall '-P 2ybc'
_symmetry_space_group_name_H-M 'P 1 21/c 1'
_atom_sites_solution_hydrogens geom
_atom_sites_solution_primary direct
_atom_sites_solution_secondary difmap
_audit_creation_method SHELXL-97
_audit_update_record
;
2013-12-05 # Formatted by publCIF
;
_cell_angle_alpha 90.00
_cell_angle_beta 98.904(2)
_cell_angle_gamma 90.00
_cell_formula_units_Z 4
_cell_length_a 7.5910(5)
_cell_length_b 17.6666(12)
_cell_length_c 15.5193(11)
_cell_measurement_reflns_used 4700
_cell_measurement_temperature 296(2)
_cell_measurement_theta_max 28.59
_cell_measurement_theta_min 2.86
_cell_volume 2056.2(2)
_computing_cell_refinement 'ApexII (Bruker, 2011)'
_computing_data_collection 'ApexII (Bruker, 2011)'
_computing_data_reduction 'ApexII (Bruker, 2011)'
_computing_molecular_graphics 'SHELXL-97 (Sheldrick, 2008)'
_computing_publication_material 'publCIF (Westrip, 2010)'
_computing_structure_refinement 'SHELXL-97 (Sheldrick, 2008)'
_computing_structure_solution 'SHELXS-97 (Sheldrick, 2008)'
_diffrn_ambient_temperature 296(2)
_diffrn_measured_fraction_theta_full 0.999
_diffrn_measured_fraction_theta_max 0.999
_diffrn_measurement_device_type 'Bruker ApexII'
_diffrn_measurement_method 'phi and omega scans'
_diffrn_radiation_monochromator graphite
_diffrn_radiation_source 'fine-focus sealed tube'
_diffrn_radiation_type MoK\a
_diffrn_radiation_wavelength 0.71075
_diffrn_reflns_av_R_equivalents 0.0542
_diffrn_reflns_av_sigmaI/netI 0.0457
_diffrn_reflns_limit_h_max 9
_diffrn_reflns_limit_h_min -9
_diffrn_reflns_limit_k_max 22
_diffrn_reflns_limit_k_min -22
_diffrn_reflns_limit_l_max 20
_diffrn_reflns_limit_l_min -20
_diffrn_reflns_number 20974
_diffrn_reflns_theta_full 27.47
_diffrn_reflns_theta_max 27.47
_diffrn_reflns_theta_min 3.06
_diffrn_standards_decay_% 0
_diffrn_standards_interval_count 0
_diffrn_standards_interval_time 0
_diffrn_standards_number 0
_exptl_absorpt_coefficient_mu 1.320
_exptl_absorpt_correction_T_max 0.7783
_exptl_absorpt_correction_T_min 0.6929
_exptl_absorpt_correction_type multi-scan
_exptl_absorpt_process_details 'SADABS, (Sheldrick 2008)'
_exptl_crystal_colour colourless
_exptl_crystal_density_diffrn 1.971
_exptl_crystal_density_method 'not measured'
_exptl_crystal_description block
_exptl_crystal_F_000 1232
_exptl_crystal_size_max 0.30
_exptl_crystal_size_mid 0.20
_exptl_crystal_size_min 0.20
_refine_diff_density_max 0.835
_refine_diff_density_min -0.565
_refine_diff_density_rms 0.082
_refine_ls_extinction_method none
_refine_ls_goodness_of_fit_ref 1.112
_refine_ls_hydrogen_treatment constr
_refine_ls_matrix_type full
_refine_ls_number_parameters 337
_refine_ls_number_reflns 4700
_refine_ls_number_restraints 0
_refine_ls_restrained_S_all 1.112
_refine_ls_R_factor_all 0.0743
_refine_ls_R_factor_gt 0.0527
_refine_ls_shift/su_max 0.000
_refine_ls_shift/su_mean 0.000
_refine_ls_structure_factor_coef Fsqd
_refine_ls_weighting_details 'calc w=1/[\s^2^(Fo^2^)+(0.0391P)^2^+2.6828P] where P=(Fo^2^+2Fc^2^)/3'
_refine_ls_weighting_scheme calc
_refine_ls_wR_factor_gt 0.1004
_refine_ls_wR_factor_ref 0.1070
_reflns_number_gt 3723
_reflns_number_total 4700
_reflns_threshold_expression >2sigma(I)
_cod_data_source_file am7b09608_si_002.cif
_cod_data_source_block Mn
_cod_original_sg_symbol_H-M P2(1)/c
_cod_database_code 4514311

loop_
_symmetry_equiv_pos_as_xyz
'x, y, z'
'-x, y+1/2, -z+1/2'
'-x, -y, -z'
'x, -y-1/2, z-1/2'

loop_
_atom_site_label
_atom_site_type_symbol
_atom_site_fract_x
_atom_site_fract_y
_atom_site_fract_z
_atom_site_U_iso_or_equiv
_atom_site_adp_type
_atom_site_occupancy
_atom_site_symmetry_multiplicity
_atom_site_calc_flag
_atom_site_refinement_flags
Mn1 Mn 0.67658(7) -0.04318(3) 0.25376(3) 0.02114(14) Uani 1 1 d .
Mn2 Mn 1.0000 0.5000 0.5000 0.02080(17) Uani 1 2 d S
Mn3 Mn 0.5000 0.0000 0.5000 0.02012(17) Uani 1 2 d S
O1 O 0.6646(4) 0.07213(13) 0.29440(17) 0.0325(6) Uani 1 1 d .
O1W O 0.5528(4) -0.00260(16) 0.12245(17) 0.0412(7) Uani 1 1 d .
H1W1 H 0.5797 0.0409 0.1036 0.049 Uiso 1 1 d R
H1W2 H 0.4556 -0.0162 0.0927 0.049 Uiso 1 1 d R
O2 O 0.5048(3) 0.09068(13) 0.40317(15) 0.0267(6) Uani 1 1 d .
O2W O 1.1387(4) 0.39979(14) 0.46246(16) 0.0323(6) Uani 1 1 d .
H2W1 H 1.2116 0.3809 0.4325 0.039 Uiso 1 1 d R
H2W2 H 1.0871 0.3647 0.4852 0.039 Uiso 1 1 d R
O3W O 1.3556(5) 0.2039(2) 0.0565(2) 0.0616(10) Uani 1 1 d .
H3W1 H 1.4160 0.1589 0.0838 0.074 Uiso 1 1 d R
H3W2 H 1.3367 0.2354 0.1013 0.074 Uiso 1 1 d R
O3 O 0.7324(5) 0.32727(17) 0.57837(17) 0.0617(11) Uani 1 1 d .
O4 O 0.7580(3) 0.43077(13) 0.50021(16) 0.0288(6) Uani 1 1 d .
O5 O 0.5826(3) 0.43046(13) 0.22120(16) 0.0272(5) Uani 1 1 d .
O6 O 0.6338(4) 0.40974(15) 0.08554(16) 0.0417(7) Uani 1 1 d .
O7 O 0.9362(3) -0.02080(13) 0.21358(17) 0.0307(6) Uani 1 1 d .
O8 O 1.1085(4) 0.03488(14) 0.12876(15) 0.0309(6) Uani 1 1 d .
O9 O 1.3532(4) 0.28580(15) 0.19934(18) 0.0420(7) Uani 1 1 d .
O10 O 1.2763(4) 0.34836(12) 0.31195(16) 0.0301(6) Uani 1 1 d .
O11 O 1.2356(4) 0.03068(16) 0.51089(18) 0.0399(7) Uani 1 1 d .
O12 O 1.1486(4) 0.08240(16) 0.62797(16) 0.0380(7) Uani 1 1 d .
N1 N 0.7586(4) 0.29964(14) 0.27876(17) 0.0169(5) Uani 1 1 d .
N2 N 1.0877(4) 0.14477(14) 0.40336(17) 0.0202(6) Uani 1 1 d .
C1 C 0.6021(4) 0.11098(17) 0.3496(2) 0.0196(7) Uani 1 1 d .
C2 C 0.6566(4) 0.19421(17) 0.3518(2) 0.0173(7) Uani 1 1 d .
C3 C 0.6649(4) 0.23723(17) 0.4267(2) 0.0189(7) Uani 1 1 d .
H3 H 0.6298 0.2164 0.4764 0.023 Uiso 1 1 calc R
C4 C 0.7258(4) 0.31167(17) 0.4279(2) 0.0184(7) Uani 1 1 d .
C5 C 0.7700(4) 0.34188(17) 0.3523(2) 0.0186(7) Uani 1 1 d .
H5 H 0.8082 0.3919 0.3517 0.022 Uiso 1 1 calc R
C6 C 0.7063(4) 0.22665(17) 0.2782(2) 0.0178(7) Uani 1 1 d .
H6 H 0.7037 0.1979 0.2279 0.021 Uiso 1 1 calc R
C7 C 0.7424(5) 0.36001(19) 0.5097(2) 0.0247(8) Uani 1 1 d .
C8 C 0.7949(5) 0.33576(18) 0.1968(2) 0.0203(7) Uani 1 1 d .
H8A H 0.7939 0.2974 0.1520 0.024 Uiso 1 1 calc R
H8B H 0.9125 0.3587 0.2066 0.024 Uiso 1 1 calc R
C9 C 0.6541(5) 0.39703(18) 0.1651(2) 0.0221(7) Uani 1 1 d .
C10 C 1.0392(5) 0.03021(18) 0.1967(2) 0.0215(7) Uani 1 1 d .
C11 C 1.0884(4) 0.09218(17) 0.2631(2) 0.0193(7) Uani 1 1 d .
C12 C 1.1636(5) 0.15809(18) 0.2383(2) 0.0237(7) Uani 1 1 d .
H12 H 1.1903 0.1625 0.1820 0.028 Uiso 1 1 calc R
C13 C 1.2001(4) 0.21798(17) 0.2961(2) 0.0204(7) Uani 1 1 d .
C14 C 1.1615(5) 0.20963(18) 0.3791(2) 0.0224(7) Uani 1 1 d .
H14 H 1.1861 0.2489 0.4190 0.027 Uiso 1 1 calc R
C15 C 1.0516(4) 0.08653(18) 0.3473(2) 0.0211(7) Uani 1 1 d .
H15 H 1.0016 0.0424 0.3654 0.025 Uiso 1 1 calc R
C16 C 1.0439(5) 0.1377(2) 0.4930(2) 0.0275(8) Uani 1 1 d .
H16A H 0.9195 0.1236 0.4894 0.033 Uiso 1 1 calc R
H16B H 1.0597 0.1865 0.5216 0.033 Uiso 1 1 calc R
C17 C 1.1592(5) 0.07881(19) 0.5490(2) 0.0246(7) Uani 1 1 d .
C18 C 1.2819(5) 0.28995(18) 0.2661(2) 0.0228(7) Uani 1 1 d .

loop_
_atom_site_aniso_label
_atom_site_aniso_U_11
_atom_site_aniso_U_22
_atom_site_aniso_U_33
_atom_site_aniso_U_23
_atom_site_aniso_U_13
_atom_site_aniso_U_12
Mn1 0.0278(3) 0.0155(2) 0.0215(3) -0.0029(2) 0.0080(2) -0.0018(2)
Mn2 0.0294(4) 0.0165(3) 0.0161(3) 0.0015(3) 0.0025(3) -0.0026(3)
Mn3 0.0253(4) 0.0172(3) 0.0183(4) 0.0003(3) 0.0049(3) -0.0016(3)
O1 0.0464(17) 0.0157(12) 0.0398(15) -0.0059(11) 0.0211(13) -0.0035(11)
O1W 0.0403(17) 0.0465(17) 0.0342(15) 0.0111(13) -0.0027(13) -0.0091(13)
O2 0.0360(15) 0.0202(12) 0.0251(13) 0.0033(10) 0.0090(11) -0.0028(10)
O2W 0.0456(17) 0.0273(13) 0.0277(14) 0.0009(11) 0.0169(12) 0.0079(12)
O3W 0.074(2) 0.073(2) 0.0409(18) -0.0162(17) 0.0190(17) -0.0236(19)
O3 0.134(3) 0.0345(16) 0.0191(14) -0.0034(12) 0.0190(17) -0.0177(18)
O4 0.0396(15) 0.0184(12) 0.0304(14) -0.0074(10) 0.0120(12) -0.0064(11)
O5 0.0295(14) 0.0274(13) 0.0262(13) 0.0010(10) 0.0089(11) 0.0070(10)
O6 0.066(2) 0.0389(16) 0.0197(14) 0.0090(12) 0.0061(13) 0.0202(14)
O7 0.0356(15) 0.0225(12) 0.0362(15) -0.0079(11) 0.0127(12) -0.0082(11)
O8 0.0419(16) 0.0344(14) 0.0173(12) -0.0072(11) 0.0078(11) -0.0093(12)
O9 0.058(2) 0.0321(15) 0.0421(17) -0.0047(12) 0.0258(15) -0.0127(13)
O10 0.0475(16) 0.0146(12) 0.0296(14) 0.0004(10) 0.0106(12) 0.0001(11)
O11 0.0393(16) 0.0443(16) 0.0370(16) 0.0037(13) 0.0084(13) 0.0181(13)
O12 0.0440(17) 0.0495(17) 0.0200(14) 0.0057(12) 0.0034(12) 0.0104(13)
N1 0.0194(14) 0.0147(12) 0.0166(13) 0.0019(10) 0.0032(11) 0.0012(10)
N2 0.0238(15) 0.0185(13) 0.0177(14) 0.0006(11) 0.0013(11) 0.0023(11)
C1 0.0188(17) 0.0172(15) 0.0208(17) 0.0013(13) -0.0030(13) -0.0006(13)
C2 0.0163(16) 0.0150(15) 0.0196(16) 0.0010(12) -0.0001(13) 0.0019(12)
C3 0.0248(17) 0.0161(15) 0.0164(16) 0.0014(12) 0.0049(13) -0.0003(13)
C4 0.0212(17) 0.0162(15) 0.0176(16) -0.0004(12) 0.0022(13) -0.0002(12)
C5 0.0230(17) 0.0143(15) 0.0177(16) -0.0005(12) 0.0003(13) -0.0018(12)
C6 0.0214(17) 0.0142(15) 0.0169(15) -0.0018(12) -0.0001(13) 0.0028(12)
C7 0.036(2) 0.0213(17) 0.0190(17) -0.0030(13) 0.0096(15) -0.0051(15)
C8 0.0262(18) 0.0204(16) 0.0155(16) 0.0034(13) 0.0075(14) 0.0013(13)
C9 0.0260(18) 0.0173(16) 0.0221(18) 0.0055(13) 0.0013(14) -0.0006(13)
C10 0.0239(18) 0.0184(16) 0.0214(17) -0.0016(13) 0.0006(14) 0.0004(13)
C11 0.0208(17) 0.0178(15) 0.0192(16) -0.0006(13) 0.0021(14) -0.0001(13)
C12 0.0304(19) 0.0230(17) 0.0185(17) 0.0007(13) 0.0069(15) -0.0019(14)
C13 0.0240(17) 0.0152(15) 0.0217(17) -0.0011(13) 0.0029(14) 0.0012(13)
C14 0.0279(18) 0.0148(15) 0.0229(17) -0.0023(13) -0.0012(14) 0.0008(13)
C15 0.0231(18) 0.0186(16) 0.0214(17) 0.0012(13) 0.0034(14) -0.0022(13)
C16 0.037(2) 0.0252(18) 0.0208(18) -0.0012(14) 0.0074(16) 0.0043(15)
C17 0.0278(19) 0.0246(18) 0.0212(18) 0.0010(14) 0.0030(15) -0.0025(15)
C18 0.0254(19) 0.0195(16) 0.0224(18) 0.0026(13) 0.0001(14) -0.0017(13)

loop_
_atom_type_symbol
_atom_type_description
_atom_type_scat_dispersion_real
_atom_type_scat_dispersion_imag
_atom_type_scat_source
C C 0.0033 0.0016 'International Tables Vol C Tables 4.2.6.8 and 6.1.1.4'
H H 0.0000 0.0000 'International Tables Vol C Tables 4.2.6.8 and 6.1.1.4'
Mn Mn 0.3368 0.7283 'International Tables Vol C Tables 4.2.6.8 and 6.1.1.4'
N N 0.0061 0.0033 'International Tables Vol C Tables 4.2.6.8 and 6.1.1.4'
O O 0.0106 0.0060 'International Tables Vol C Tables 4.2.6.8 and 6.1.1.4'

loop_
_geom_angle_atom_site_label_1
_geom_angle_atom_site_label_2
_geom_angle_atom_site_label_3
_geom_angle
_geom_angle_site_symmetry_1
_geom_angle_site_symmetry_3
O5 Mn1 O1 94.14(10) 2_645 .
O5 Mn1 O7 173.80(10) 2_645 .
O1 Mn1 O7 89.61(9) . .
O5 Mn1 O12 103.59(10) 2_645 3_756
O1 Mn1 O12 95.82(11) . 3_756
O7 Mn1 O12 80.90(10) . 3_756
O5 Mn1 O10 96.59(10) 2_645 2_745
O1 Mn1 O10 166.53(9) . 2_745
O7 Mn1 O10 79.03(9) . 2_745
O12 Mn1 O10 89.55(10) 3_756 2_745
O5 Mn1 O1W 88.06(10) 2_645 .
O1 Mn1 O1W 86.10(10) . .
O7 Mn1 O1W 87.27(10) . .
O12 Mn1 O1W 167.99(11) 3_756 .
O10 Mn1 O1W 86.16(10) 2_745 .
O8 Mn2 O8 180.000(1) 4_566 2_755
O8 Mn2 O2W 96.69(9) 4_566 3_766
O8 Mn2 O2W 83.31(9) 2_755 3_766
O8 Mn2 O2W 83.31(9) 4_566 .
O8 Mn2 O2W 96.69(9) 2_755 .
O2W Mn2 O2W 180.00(14) 3_766 .
O8 Mn2 O4 92.25(10) 4_566 .
O8 Mn2 O4 87.75(10) 2_755 .
O2W Mn2 O4 90.75(9) 3_766 .
O2W Mn2 O4 89.25(9) . .
O8 Mn2 O4 87.75(10) 4_566 3_766
O8 Mn2 O4 92.25(10) 2_755 3_766
O2W Mn2 O4 89.25(9) 3_766 3_766
O2W Mn2 O4 90.75(9) . 3_766
O4 Mn2 O4 180.0 . 3_766
O11 Mn3 O11 180.0 3_756 1_455
O11 Mn3 O2 89.08(10) 3_756 3_656
O11 Mn3 O2 90.92(10) 1_455 3_656
O11 Mn3 O2 90.92(10) 3_756 .
O11 Mn3 O2 89.08(10) 1_455 .
O2 Mn3 O2 180.0 3_656 .
O11 Mn3 O6 83.08(12) 3_756 4_566
O11 Mn3 O6 96.92(11) 1_455 4_566
O2 Mn3 O6 99.73(9) 3_656 4_566
O2 Mn3 O6 80.27(9) . 4_566
O11 Mn3 O6 96.92(11) 3_756 2_645
O11 Mn3 O6 83.08(12) 1_455 2_645
O2 Mn3 O6 80.27(9) 3_656 2_645
O2 Mn3 O6 99.73(9) . 2_645
O6 Mn3 O6 180.00(10) 4_566 2_645
C1 O1 Mn1 139.9(2) . .
Mn1 O1W H1W1 120.8 . .
Mn1 O1W H1W2 128.4 . .
H1W1 O1W H1W2 107.6 . .
C1 O2 Mn3 137.6(2) . .
Mn2 O2W H2W1 148.3 . .
Mn2 O2W H2W2 102.1 . .
H2W1 O2W H2W2 109.2 . .
H3W1 O3W H3W2 106.3 . .
C7 O4 Mn2 129.8(2) . .
C9 O5 Mn1 138.7(2) . 2_655
C9 O6 Mn3 134.5(2) . 2_655
C10 O7 Mn1 144.1(2) . .
C10 O8 Mn2 128.3(2) . 2_745
C18 O10 Mn1 115.1(2) . 2_755
C17 O11 Mn3 137.8(3) . 1_655
C17 O12 Mn1 133.1(2) . 3_756
C6 N1 C5 120.8(3) . .
C6 N1 C8 119.9(3) . .
C5 N1 C8 119.2(2) . .
C15 N2 C14 121.2(3) . .
C15 N2 C16 119.2(3) . .
C14 N2 C16 119.6(3) . .
O2 C1 O1 128.8(3) . .
O2 C1 C2 116.7(3) . .
O1 C1 C2 114.5(3) . .
C6 C2 C3 119.0(3) . .
C6 C2 C1 119.3(3) . .
C3 C2 C1 121.6(3) . .
C2 C3 C4 120.1(3) . .
C2 C3 H3 119.9 . .
C4 C3 H3 119.9 . .
C5 C4 C3 118.6(3) . .
C5 C4 C7 119.6(3) . .
C3 C4 C7 121.8(3) . .
N1 C5 C4 120.8(3) . .
N1 C5 H5 119.6 . .
C4 C5 H5 119.6 . .
N1 C6 C2 120.7(3) . .
N1 C6 H6 119.7 . .
C2 C6 H6 119.7 . .
O3 C7 O4 125.9(3) . .
O3 C7 C4 117.0(3) . .
O4 C7 C4 117.1(3) . .
N1 C8 C9 111.2(3) . .
N1 C8 H8A 109.4 . .
C9 C8 H8A 109.4 . .
N1 C8 H8B 109.4 . .
C9 C8 H8B 109.4 . .
H8A C8 H8B 108.0 . .
O6 C9 O5 127.6(3) . .
O6 C9 C8 114.6(3) . .
O5 C9 C8 117.7(3) . .
O7 C10 O8 125.7(3) . .
O7 C10 C11 118.6(3) . .
O8 C10 C11 115.8(3) . .
C12 C11 C15 118.6(3) . .
C12 C11 C10 119.5(3) . .
C15 C11 C10 121.8(3) . .
C11 C12 C13 120.9(3) . .
C11 C12 H12 119.6 . .
C13 C12 H12 119.6 . .
C14 C13 C12 118.4(3) . .
C14 C13 C18 122.3(3) . .
C12 C13 C18 119.3(3) . .
N2 C14 C13 120.6(3) . .
N2 C14 H14 119.7 . .
C13 C14 H14 119.7 . .
N2 C15 C11 120.3(3) . .
N2 C15 H15 119.9 . .
C11 C15 H15 119.9 . .
N2 C16 C17 113.4(3) . .
N2 C16 H16A 108.9 . .
C17 C16 H16A 108.9 . .
N2 C16 H16B 108.9 . .
C17 C16 H16B 108.9 . .
H16A C16 H16B 107.7 . .
O11 C17 O12 128.1(3) . .
O11 C17 C16 117.6(3) . .
O12 C17 C16 113.9(3) . .
O9 C18 O10 125.3(3) . .
O9 C18 C13 117.2(3) . .
O10 C18 C13 117.5(3) . .

loop_
_geom_bond_atom_site_label_1
_geom_bond_atom_site_label_2
_geom_bond_distance
_geom_bond_site_symmetry_2
Mn1 O5 2.115(2) 2_645
Mn1 O1 2.139(2) .
Mn1 O7 2.193(3) .
Mn1 O12 2.203(3) 3_756
Mn1 O10 2.225(2) 2_745
Mn1 O1W 2.226(3) .
Mn2 O8 2.131(2) 4_566
Mn2 O8 2.131(2) 2_755
Mn2 O2W 2.184(2) 3_766
Mn2 O2W 2.185(2) .
Mn2 O4 2.207(2) .
Mn2 O4 2.207(2) 3_766
Mn3 O11 2.111(3) 3_756
Mn3 O11 2.111(3) 1_455
Mn3 O2 2.201(2) 3_656
Mn3 O2 2.201(2) .
Mn3 O6 2.218(2) 4_566
Mn3 O6 2.218(2) 2_645
O1 C1 1.248(4) .
O1W H1W1 0.8592 .
O1W H1W2 0.8421 .
O2 C1 1.247(4) .
O2W H2W1 0.8441 .
O2W H2W2 0.8397 .
O3W H3W1 0.9805 .
O3W H3W2 0.9194 .
O3 C7 1.226(4) .
O4 C7 1.267(4) .
O5 C9 1.244(4) .
O5 Mn1 2.115(2) 2_655
O6 C9 1.241(4) .
O6 Mn3 2.218(2) 2_655
O7 C10 1.247(4) .
O8 C10 1.252(4) .
O8 Mn2 2.131(2) 2_745
O9 C18 1.242(4) .
O10 C18 1.258(4) .
O10 Mn1 2.225(2) 2_755
O11 C17 1.231(4) .
O11 Mn3 2.111(3) 1_655
O12 C17 1.241(4) .
O12 Mn1 2.203(3) 3_756
N1 C6 1.349(4) .
N1 C5 1.355(4) .
N1 C8 1.487(4) .
N2 C15 1.348(4) .
N2 C14 1.354(4) .
N2 C16 1.485(4) .
C1 C2 1.526(4) .
C2 C6 1.380(4) .
C2 C3 1.382(4) .
C3 C4 1.393(4) .
C3 H3 0.9300 .
C4 C5 1.377(4) .
C4 C7 1.519(4) .
C5 H5 0.9300 .
C6 H6 0.9300 .
C8 C9 1.547(4) .
C8 H8A 0.9700 .
C8 H8B 0.9700 .
C10 C11 1.510(4) .
C11 C12 1.378(4) .
C11 C15 1.382(4) .
C12 C13 1.387(4) .
C12 H12 0.9300 .
C13 C14 1.372(5) .
C13 C18 1.520(4) .
C14 H14 0.9300 .
C15 H15 0.9300 .
C16 C17 1.538(5) .
C16 H16A 0.9700 .
C16 H16B 0.9700 .
